data_7151924
loop_
_publ_author_name
'Sugizaki, Kaori'
'Ikeda, Shuji'
'Yanagisawa, Hiroyuki'
'Okamoto, Akimitsu'

_publ_section_title
;
 Facile synthesis of hydroxymethylcytosine-containing oligonucleotides
 and their reactivity upon osmium oxidation.
;
_journal_issue 11
_journal_name_full 'Organic &amp; biomolecular chemistry'
_journal_page_first 4176
_journal_page_last 4181
_journal_paper_doi 10.1039/c1ob05247k
_journal_volume 9
_journal_year 2011
_chemical_absolute_configuration rmad
_chemical_formula_moiety 'C20 H22 N4 O10 Os, 1.5(H2 O), 0.25(C2 H6 O)'
_chemical_formula_sum 'C20.5 H26.5 N4 O11.75 Os'
_chemical_formula_weight 707.16
_chemical_name_systematic
;
?
;
_space_group_IT_number 4
_symmetry_cell_setting monoclinic
_symmetry_space_group_name_Hall 'P 2yb'
_symmetry_space_group_name_H-M 'P 1 21 1'
_atom_sites_solution_hydrogens geom
_atom_sites_solution_primary direct
_atom_sites_solution_secondary difmap
_audit_creation_method SHELXL-97
_cell_angle_alpha 90
_cell_angle_beta 105.7039(8)
_cell_angle_gamma 90
_cell_formula_units_Z 4
_cell_length_a 18.6624(3)
_cell_length_b 6.65490(10)
_cell_length_c 19.1657(4)
_cell_measurement_reflns_used 64208
_cell_measurement_temperature 90
_cell_measurement_theta_max 31.02
_cell_measurement_theta_min 1.10
_cell_volume 2291.46(7)
_computing_cell_refinement HKL2000
_computing_data_collection CrystalClear
_computing_data_reduction HKL2000
_computing_molecular_graphics 'ORTEP-3 for Windows'
_computing_publication_material SHELXL-97
_computing_structure_refinement SHELXL-97
_computing_structure_solution SIR2004
_diffrn_ambient_temperature 90
_diffrn_detector_area_resol_mean 7.31
_diffrn_measured_fraction_theta_full 0.997
_diffrn_measured_fraction_theta_max 0.997
_diffrn_measurement_device_type 'Rigaku AFC-8 with Saturn70 CCD'
_diffrn_measurement_method \w-scan
_diffrn_radiation_monochromator confocal
_diffrn_radiation_source 'fine-focus rotating anode'
_diffrn_radiation_type MoK\a
_diffrn_radiation_wavelength 0.71073
_diffrn_reflns_av_R_equivalents 0.0495
_diffrn_reflns_av_sigmaI/netI 0.0484
_diffrn_reflns_limit_h_max 27
_diffrn_reflns_limit_h_min -27
_diffrn_reflns_limit_k_max 9
_diffrn_reflns_limit_k_min -9
_diffrn_reflns_limit_l_max 27
_diffrn_reflns_limit_l_min -27
_diffrn_reflns_number 64176
_diffrn_reflns_theta_full 31.02
_diffrn_reflns_theta_max 31.02
_diffrn_reflns_theta_min 1.10
_diffrn_standards_number 0
_exptl_absorpt_coefficient_mu 5.641
_exptl_absorpt_correction_T_max 0.72064
_exptl_absorpt_correction_T_min 0.68854
_exptl_absorpt_correction_type multi-scan
_exptl_absorpt_process_details mulabs
_exptl_crystal_colour brown
_exptl_crystal_density_diffrn 2.050
_exptl_crystal_density_method 'not measured'
_exptl_crystal_description plate
_exptl_crystal_F_000 1390
_exptl_crystal_size_max 0.07
_exptl_crystal_size_mid 0.04
_exptl_crystal_size_min 0.02
_refine_diff_density_max 1.504
_refine_diff_density_min -1.419
_refine_diff_density_rms 0.142
_refine_ls_abs_structure_details 'Flack H D (1983), Acta Cryst. A39, 876-881'
_refine_ls_abs_structure_Flack -0.003(6)
_refine_ls_extinction_method none
_refine_ls_goodness_of_fit_ref 1.020
_refine_ls_hydrogen_treatment constr
_refine_ls_matrix_type full
_refine_ls_number_parameters 717
_refine_ls_number_reflns 14565
_refine_ls_number_restraints 11
_refine_ls_restrained_S_all 1.021
_refine_ls_R_factor_all 0.0395
_refine_ls_R_factor_gt 0.0330
_refine_ls_shift/su_max 0.003
_refine_ls_shift/su_mean 0.000
_refine_ls_structure_factor_coef Fsqd
_refine_ls_weighting_details 'calc w=1/[\s^2^(Fo^2^)+(0.0289P)^2^+2.8966P] where P=(Fo^2^+2Fc^2^)/3'
_refine_ls_weighting_scheme calc
_refine_ls_wR_factor_gt 0.0688
_refine_ls_wR_factor_ref 0.0712
_reflns_number_gt 13267
_reflns_number_total 14565
_reflns_threshold_expression I>2\s(I)
_cod_data_source_file c1ob05247k.txt
_cod_data_source_block Os-complex
_cod_original_sg_symbol_H-M 'P 21'
_cod_original_formula_sum 'C20.50 H26.50 N4 O11.75 Os'
_cod_database_code 7151924

loop_
_symmetry_equiv_pos_as_xyz
'x, y, z'
'-x, y+1/2, -z'

loop_
_atom_site_label
_atom_site_type_symbol
_atom_site_fract_x
_atom_site_fract_y
_atom_site_fract_z
_atom_site_U_iso_or_equiv
_atom_site_adp_type
_atom_site_occupancy
_atom_site_symmetry_multiplicity
_atom_site_calc_flag
_atom_site_refinement_flags
_atom_site_disorder_assembly
_atom_site_disorder_group
Os1A Os 0.917983(6) 0.245756(16) 0.778464(6) 0.01886(3) Uani 1 1 d . . .
O1A O 0.98998(11) 0.2688(4) 0.71945(12) 0.0252(6) Uani 1 1 d . . .
O2A O 1.00797(11) 0.2703(4) 0.85985(11) 0.0258(6) Uani 1 1 d . . .
O3A O 1.11255(15) -0.0341(4) 0.88725(15) 0.0353(7) Uani 1 1 d . . .
O4A O 1.19882(12) 0.1519(4) 0.69829(12) 0.0242(6) Uani 1 1 d . . .
O5A O 1.19966(13) 0.4332(4) 0.89593(14) 0.0295(6) Uani 1 1 d . . .
H5A H 1.2076 0.5130 0.8649 0.044 Uiso 1 1 calc R . .
O6A O 1.09356(13) 0.6869(4) 0.67970(11) 0.0279(6) Uani 1 1 d . . .
O7A O 1.09333(13) 0.6845(4) 0.51917(12) 0.0313(6) Uani 1 1 d . . .
H7A H 1.1020 0.5918 0.4928 0.047 Uiso 1 1 calc R . .
O8A O 0.90603(15) 0.8582(4) 0.57262(15) 0.0382(7) Uani 1 1 d . . .
H8A H 0.8860 0.7664 0.5439 0.057 Uiso 1 1 calc R . .
O9A O 0.89897(13) 0.5054(4) 0.77410(14) 0.0246(6) Uani 1 1 d . . .
O10A O 0.91259(14) -0.0147(4) 0.77781(14) 0.0293(7) Uani 1 1 d . . .
N1A N 1.11439(14) 0.3589(4) 0.72785(15) 0.0207(6) Uani 1 1 d . . .
N2A N 1.15100(15) 0.0573(4) 0.79069(15) 0.0231(7) Uani 1 1 d . . .
H2A H 1.1738 -0.0591 0.7926 0.028 Uiso 1 1 calc R . .
N3A N 0.83921(12) 0.2336(4) 0.83895(13) 0.0175(5) Uani 1 1 d . . .
N4A N 0.81480(12) 0.2280(4) 0.69711(13) 0.0208(6) Uani 1 1 d . . .
C1A C 1.05310(16) 0.3756(5) 0.76090(18) 0.0217(7) Uani 1 1 d . . .
H1A H 1.0395 0.5206 0.7620 0.026 Uiso 1 1 calc R . .
C2A C 1.07432(16) 0.2957(5) 0.83818(17) 0.0219(7) Uani 1 1 d . . .
C3A C 1.11297(18) 0.0919(5) 0.84217(18) 0.0243(8) Uani 1 1 d . . .
C4A C 1.15651(15) 0.1888(6) 0.73645(15) 0.0208(7) Uani 1 1 d . . .
C5A C 1.12289(18) 0.4381(6) 0.89366(19) 0.0248(8) Uani 1 1 d . . .
H5A1 H 1.1042 0.5769 0.8825 0.030 Uiso 1 1 calc R . .
H5A2 H 1.1177 0.4036 0.9423 0.030 Uiso 1 1 calc R . .
C6A C 1.11478(17) 0.4886(5) 0.66592(18) 0.0210(7) Uani 1 1 d . . .
H6A H 1.1662 0.4918 0.6595 0.025 Uiso 1 1 calc R . .
C7A C 1.0607(2) 0.4221(5) 0.5957(2) 0.0274(8) Uani 1 1 d . . .
H7A1 H 1.0849 0.3296 0.5686 0.033 Uiso 1 1 calc R . .
H7A2 H 1.0168 0.3546 0.6048 0.033 Uiso 1 1 calc R . .
C8A C 1.03890(19) 0.6171(6) 0.55509(18) 0.0263(8) Uani 1 1 d . . .
H8A1 H 0.9884 0.6067 0.5201 0.032 Uiso 1 1 calc R . .
C9A C 1.03825(18) 0.7619(6) 0.61668(18) 0.0294(8) Uani 1 1 d . . .
H9A H 1.0529 0.8992 0.6043 0.035 Uiso 1 1 calc R . .
C10A C 0.9625(2) 0.7722(7) 0.63300(19) 0.0364(9) Uani 1 1 d . . .
H10A H 0.9472 0.6353 0.6431 0.044 Uiso 1 1 calc R . .
H10B H 0.9669 0.8551 0.6769 0.044 Uiso 1 1 calc R . .
C11A C 0.76659(14) 0.2250(5) 0.80045(16) 0.0183(6) Uani 1 1 d . . .
C12A C 0.71116(15) 0.2244(5) 0.83680(16) 0.0220(7) Uani 1 1 d . . .
H12A H 0.6602 0.2156 0.8104 0.026 Uiso 1 1 calc R . .
C13A C 0.73110(16) 0.2368(5) 0.91153(16) 0.0231(7) Uani 1 1 d . . .
H13A H 0.6938 0.2400 0.9368 0.028 Uiso 1 1 calc R . .
C14A C 0.80561(16) 0.2446(6) 0.94954(17) 0.0245(7) Uani 1 1 d . . .
H14A H 0.8200 0.2518 1.0010 0.029 Uiso 1 1 calc R . .
C15A C 0.85843(16) 0.2416(5) 0.91151(16) 0.0226(7) Uani 1 1 d . . .
H15A H 0.9096 0.2454 0.9373 0.027 Uiso 1 1 calc R . .
C16A C 0.75267(15) 0.2223(5) 0.72130(16) 0.0191(6) Uani 1 1 d . . .
C17A C 0.68266(16) 0.2117(5) 0.67254(17) 0.0226(7) Uani 1 1 d . . .
H17A H 0.6393 0.2051 0.6894 0.027 Uiso 1 1 calc R . .
C18A C 0.67685(17) 0.2111(6) 0.59821(17) 0.0265(8) Uani 1 1 d . . .
H18A H 0.6292 0.2060 0.5642 0.032 Uiso 1 1 calc R . .
C19A C 0.74043(18) 0.2179(6) 0.57433(18) 0.0280(8) Uani 1 1 d . . .
H19A H 0.7371 0.2168 0.5240 0.034 Uiso 1 1 calc R . .
C20A C 0.80928(16) 0.2264(6) 0.62550(16) 0.0254(7) Uani 1 1 d . . .
H20A H 0.8533 0.2311 0.6097 0.031 Uiso 1 1 calc R . .
Os1B Os 0.543843(6) 0.701112(17) 0.735523(6) 0.01770(3) Uani 1 1 d . . .
O1B O 0.47012(10) 0.6822(4) 0.79294(11) 0.0208(5) Uani 1 1 d . . .
O2B O 0.45266(11) 0.6464(4) 0.65428(12) 0.0210(5) Uani 1 1 d . A .
O3B O 0.33175(15) 0.9051(4) 0.61750(16) 0.0387(7) Uani 1 1 d . . .
O4B O 0.25066(11) 0.7072(4) 0.80831(11) 0.0242(5) Uani 1 1 d . . .
C5B C 0.34863(8) 0.4271(6) 0.63332(10) 0.0373(11) Uani 0.582(4) 1 d PD A 1
H5B1 H 0.3603 0.4324 0.5859 0.045 Uiso 0.582(4) 1 calc PR A 1
H5B2 H 0.3708 0.3017 0.6577 0.045 Uiso 0.582(4) 1 calc PR A 1
O5B O 0.27067(9) 0.4122(6) 0.6198(3) 0.0372(10) Uani 0.582(4) 1 d PD A 1
H5B H 0.2598 0.3032 0.6366 0.056 Uiso 0.582(4) 1 calc PR A 1
C5C C 0.34863(8) 0.4271(6) 0.63332(10) 0.0373(11) Uani 0.418(4) 1 d PD A 2
H5C1 H 0.3853 0.3173 0.6370 0.045 Uiso 0.418(4) 1 calc PR A 2
H5C2 H 0.3093 0.3773 0.6547 0.045 Uiso 0.418(4) 1 calc PR A 2
O5C O 0.3160(3) 0.4675(7) 0.55929(11) 0.0372(10) Uani 0.418(4) 1 d PD A 2
H5C H 0.3052 0.5901 0.5539 0.056 Uiso 0.418(4) 1 calc PR A 2
O6B O 0.43595(13) 0.4489(4) 0.90399(14) 0.0268(6) Uani 1 1 d . . .
O7B O 0.43399(15) -0.0863(4) 0.89343(14) 0.0299(6) Uani 1 1 d . . .
H7B H 0.4485 -0.1659 0.8661 0.045 Uiso 1 1 calc R . .
O8B O 0.59644(14) 0.4022(4) 0.97666(14) 0.0313(7) Uani 1 1 d . . .
H8B H 0.5832 0.3918 1.0150 0.047 Uiso 1 1 calc R . .
O9B O 0.54046(13) 0.9644(4) 0.72934(14) 0.0265(6) Uani 1 1 d . . .
O10B O 0.56632(13) 0.4450(4) 0.74596(13) 0.0218(6) Uani 1 1 d . . .
N1B N 0.35400(15) 0.5464(5) 0.79386(16) 0.0244(7) Uani 1 1 d . . .
N2B N 0.29571(14) 0.8045(4) 0.71538(15) 0.0235(7) Uani 1 1 d . . .
H2B H 0.2633 0.9036 0.7075 0.028 Uiso 1 1 calc R . .
N3B N 0.62692(13) 0.7162(5) 0.67901(14) 0.0214(6) Uani 1 1 d . . .
N4B N 0.64326(14) 0.7364(4) 0.81907(14) 0.0225(6) Uani 1 1 d . . .
C1B C 0.41313(17) 0.5456(5) 0.75758(19) 0.0210(7) Uani 1 1 d . A .
H1B H 0.4350 0.4076 0.7617 0.025 Uiso 1 1 calc R . .
C2B C 0.38692(14) 0.6003(5) 0.67787(15) 0.0229(8) Uani 1 1 d D . .
C3B C 0.33762(18) 0.7866(6) 0.66716(18) 0.0262(8) Uani 1 1 d . A .
C4B C 0.29828(15) 0.6849(5) 0.77528(16) 0.0212(7) Uani 1 1 d . . .
C6B C 0.36203(18) 0.4230(6) 0.85877(19) 0.0257(8) Uani 1 1 d . . .
H6B H 0.3259 0.4707 0.8853 0.031 Uiso 1 1 calc R . .
C7B C 0.35079(17) 0.1986(6) 0.84416(19) 0.0300(8) Uani 1 1 d . . .
H7B1 H 0.3253 0.1730 0.7925 0.036 Uiso 1 1 calc R . .
H7B2 H 0.3210 0.1388 0.8745 0.036 Uiso 1 1 calc R . .
C8B C 0.42982(19) 0.1126(5) 0.86433(18) 0.0242(8) Uani 1 1 d . . .
H8B1 H 0.4507 0.1159 0.8215 0.029 Uiso 1 1 calc R . .
C9B C 0.47171(15) 0.2572(5) 0.92214(17) 0.0217(7) Uani 1 1 d . . .
H9B H 0.4673 0.2129 0.9707 0.026 Uiso 1 1 calc R . .
C10B C 0.55303(17) 0.2740(6) 0.92371(17) 0.0258(8) Uani 1 1 d . . .
H10C H 0.5753 0.1379 0.9312 0.031 Uiso 1 1 calc R . .
H10D H 0.5560 0.3212 0.8756 0.031 Uiso 1 1 calc R . .
C11B C 0.69801(16) 0.7281(5) 0.72036(17) 0.0225(7) Uani 1 1 d . . .
C12B C 0.75713(17) 0.7317(6) 0.6890(2) 0.0288(8) Uani 1 1 d . . .
H12B H 0.8069 0.7422 0.7185 0.035 Uiso 1 1 calc R . .
C13B C 0.74268(16) 0.7199(6) 0.6153(2) 0.0351(9) Uani 1 1 d . . .
H13B H 0.7826 0.7220 0.5933 0.042 Uiso 1 1 calc R . .
C14B C 0.67011(18) 0.7051(6) 0.57264(18) 0.0311(8) Uani 1 1 d . . .
H14B H 0.6594 0.6937 0.5214 0.037 Uiso 1 1 calc R . .
C15B C 0.61335(17) 0.7072(6) 0.60677(17) 0.0256(7) Uani 1 1 d . . .
H15B H 0.5632 0.7021 0.5780 0.031 Uiso 1 1 calc R . .
C16B C 0.70741(17) 0.7345(5) 0.79903(18) 0.0243(7) Uani 1 1 d . . .
C17B C 0.77594(18) 0.7346(6) 0.8494(2) 0.0325(9) Uani 1 1 d . . .
H17B H 0.8205 0.7329 0.8346 0.039 Uiso 1 1 calc R . .
C18B C 0.7782(2) 0.7374(6) 0.9225(2) 0.0391(10) Uani 1 1 d . . .
H18B H 0.8248 0.7367 0.9583 0.047 Uiso 1 1 calc R . .
C19B C 0.7133(2) 0.7413(6) 0.9430(2) 0.0375(10) Uani 1 1 d . . .
H19B H 0.7145 0.7456 0.9929 0.045 Uiso 1 1 calc R . .
C20B C 0.64606(19) 0.7391(6) 0.89028(18) 0.0294(8) Uani 1 1 d . . .
H20B H 0.6010 0.7394 0.9043 0.035 Uiso 1 1 calc R . .
O1W O 0.45666(15) 0.9478(4) 0.54472(14) 0.0351(7) Uani 1 1 d . . .
O2W1 O 0.4977(3) 0.3219(8) 0.5697(3) 0.0411(11) Uani 0.571(6) 1 d P B 3
O2W2 O 0.4642(4) 0.3682(11) 0.5556(4) 0.0411(11) Uani 0.429(6) 1 d P B 4
O3W O 0.83256(18) 0.5449(5) 0.48370(16) 0.0457(9) Uani 1 1 d . . .
O1E O 0.9766(5) 0.5234(4) 1.00568(14) 0.0368(18) Uiso 0.259(8) 1 d PD C 5
H1E H 0.9485 0.5434 1.0326 0.055 Uiso 0.259(8) 1 calc PR C 5
C1E C 0.95453(19) 0.6497(2) 0.94339(10) 0.037(2) Uani 0.259(8) 1 d PD C 5
H1E1 H 0.8996 0.6504 0.9252 0.045 Uiso 0.259(8) 1 calc PR C 5
H1E2 H 0.9751 0.5965 0.9046 0.045 Uiso 0.259(8) 1 calc PR C 5
C2E C 0.9823(4) 0.8617(3) 0.9622(4) 0.044(2) Uiso 0.259(8) 1 d PD C 5
H2E1 H 0.9654 0.9477 0.9194 0.066 Uiso 0.259(8) 1 calc PR C 5
H2E2 H 1.0368 0.8616 0.9781 0.066 Uiso 0.259(8) 1 calc PR C 5
H2E3 H 0.9627 0.9132 1.0012 0.066 Uiso 0.259(8) 1 calc PR C 5
O1F O 0.9769(4) 0.8552(3) 0.9479(3) 0.044(2) Uiso 0.241(8) 1 d PD C 6
H1F H 0.9403 0.9287 0.9478 0.066 Uiso 0.241(8) 1 calc PR C 6
C1F C 0.95453(19) 0.6497(2) 0.94339(10) 0.037(2) Uani 0.241(8) 1 d PD C 6
H1F1 H 0.9703 0.5829 0.9038 0.045 Uiso 0.241(8) 1 calc PR C 6
H1F2 H 0.8996 0.6416 0.9320 0.045 Uiso 0.241(8) 1 calc PR C 6
C2F C 0.9889(6) 0.5430(6) 1.01419(19) 0.0368(18) Uiso 0.241(8) 1 d PD C 6
H2F1 H 0.9722 0.4029 1.0106 0.055 Uiso 0.241(8) 1 calc PR C 6
H2F2 H 0.9736 0.6100 1.0534 0.055 Uiso 0.241(8) 1 calc PR C 6
H2F3 H 1.0433 0.5471 1.0245 0.055 Uiso 0.241(8) 1 calc PR C 6

loop_
_atom_site_aniso_label
_atom_site_aniso_U_11
_atom_site_aniso_U_22
_atom_site_aniso_U_33
_atom_site_aniso_U_23
_atom_site_aniso_U_13
_atom_site_aniso_U_12
Os1A 0.01176(4) 0.02150(6) 0.02498(5) 0.00281(5) 0.00780(4) 0.00148(4)
O1A 0.0147(8) 0.0376(14) 0.0245(10) -0.0006(10) 0.0074(8) -0.0029(10)
O2A 0.0137(8) 0.0437(15) 0.0219(10) 0.0067(10) 0.0080(7) 0.0037(10)
O3A 0.0350(13) 0.0400(15) 0.0345(13) 0.0187(11) 0.0154(11) 0.0166(12)
O4A 0.0205(9) 0.0283(13) 0.0267(11) 0.0029(9) 0.0113(8) 0.0029(9)
O5A 0.0157(10) 0.0435(15) 0.0283(12) 0.0071(11) 0.0042(9) -0.0002(10)
O6A 0.0382(12) 0.0232(12) 0.0220(10) 0.0009(10) 0.0073(9) -0.0019(11)
O7A 0.0408(12) 0.0277(13) 0.0311(11) 0.0045(11) 0.0195(9) 0.0042(11)
O8A 0.0380(14) 0.0407(16) 0.0398(15) 0.0057(12) 0.0170(12) 0.0086(12)
O9A 0.0190(10) 0.0207(12) 0.0341(13) 0.0068(10) 0.0074(9) 0.0015(9)
O10A 0.0313(12) 0.0275(14) 0.0329(13) 0.0050(10) 0.0150(11) 0.0100(10)
N1A 0.0111(10) 0.0286(15) 0.0246(13) 0.0067(11) 0.0084(9) 0.0006(10)
N2A 0.0187(12) 0.0235(14) 0.0278(14) 0.0076(11) 0.0077(10) 0.0087(10)
N3A 0.0107(8) 0.0193(13) 0.0238(10) 0.0049(11) 0.0068(8) 0.0012(10)
N4A 0.0147(9) 0.0223(14) 0.0257(11) 0.0001(12) 0.0059(9) -0.0023(11)
C1A 0.0118(12) 0.0275(17) 0.0275(15) 0.0043(13) 0.0085(11) 0.0048(11)
C2A 0.0141(12) 0.0305(18) 0.0228(14) 0.0043(12) 0.0080(11) 0.0015(12)
C3A 0.0208(14) 0.0291(18) 0.0235(15) 0.0058(13) 0.0069(12) 0.0051(13)
C4A 0.0125(11) 0.0307(17) 0.0208(12) 0.0008(13) 0.0070(9) 0.0003(12)
C5A 0.0142(13) 0.0361(19) 0.0249(16) 0.0052(14) 0.0066(12) 0.0025(13)
C6A 0.0158(13) 0.0246(16) 0.0234(15) 0.0023(12) 0.0067(11) 0.0018(12)
C7A 0.0286(16) 0.0250(17) 0.0299(17) -0.0028(14) 0.0100(14) -0.0015(14)
C8A 0.0237(15) 0.0352(19) 0.0206(15) 0.0053(13) 0.0071(12) 0.0047(14)
C9A 0.0333(15) 0.0294(18) 0.0278(15) 0.0074(14) 0.0120(12) 0.0041(15)
C10A 0.0409(17) 0.046(2) 0.0266(15) 0.0075(16) 0.0157(13) 0.0169(17)
C11A 0.0151(11) 0.0121(14) 0.0272(13) 0.0003(12) 0.0048(10) 0.0026(11)
C12A 0.0168(11) 0.0183(16) 0.0322(14) 0.0028(13) 0.0092(10) 0.0026(12)
C13A 0.0227(12) 0.0199(15) 0.0311(14) 0.0032(13) 0.0150(10) 0.0041(13)
C14A 0.0234(13) 0.0262(17) 0.0241(13) -0.0039(14) 0.0065(11) 0.0021(14)
C15A 0.0195(12) 0.0202(15) 0.0291(14) -0.0043(13) 0.0081(11) -0.0039(13)
C16A 0.0183(11) 0.0132(14) 0.0256(13) 0.0001(12) 0.0059(10) 0.0007(12)
C17A 0.0184(12) 0.0176(15) 0.0320(14) 0.0007(13) 0.0070(11) 0.0003(12)
C18A 0.0264(14) 0.0211(16) 0.0302(15) -0.0018(15) 0.0047(12) -0.0021(14)
C19A 0.0317(14) 0.0233(17) 0.0295(15) -0.0018(15) 0.0091(12) -0.0014(15)
C20A 0.0250(12) 0.0272(18) 0.0280(13) -0.0012(14) 0.0138(11) -0.0001(14)
Os1B 0.01500(4) 0.01774(5) 0.02253(5) -0.00041(4) 0.00881(4) 0.00042(4)
O1B 0.0149(8) 0.0270(12) 0.0252(9) 0.0029(10) 0.0136(7) 0.0015(9)
O2B 0.0146(9) 0.0269(13) 0.0240(10) 0.0010(9) 0.0094(8) 0.0012(9)
O3B 0.0385(13) 0.0378(15) 0.0472(15) 0.0186(12) 0.0243(12) 0.0157(12)
O4B 0.0175(8) 0.0297(12) 0.0295(10) 0.0036(10) 0.0133(7) 0.0042(10)
C5B 0.0191(16) 0.032(2) 0.061(3) 0.0012(19) 0.0096(17) -0.0005(15)
O5B 0.0281(18) 0.040(2) 0.043(2) 0.0006(18) 0.0092(16) -0.0028(17)
C5C 0.0191(16) 0.032(2) 0.061(3) 0.0012(19) 0.0096(17) -0.0005(15)
O5C 0.0281(18) 0.040(2) 0.043(2) 0.0006(18) 0.0092(16) -0.0028(17)
O6B 0.0231(11) 0.0207(12) 0.0359(13) 0.0017(10) 0.0069(10) 0.0057(9)
O7B 0.0411(13) 0.0239(12) 0.0303(12) 0.0024(10) 0.0189(11) 0.0029(11)
O8B 0.0250(12) 0.0450(16) 0.0249(12) -0.0037(11) 0.0086(10) 0.0016(11)
O9B 0.0333(13) 0.0161(12) 0.0351(13) 0.0038(9) 0.0179(10) 0.0039(10)
O10B 0.0192(10) 0.0222(12) 0.0253(12) -0.0037(9) 0.0082(9) -0.0040(9)
N1B 0.0186(12) 0.0295(15) 0.0308(14) 0.0102(12) 0.0163(10) 0.0082(11)
N2B 0.0169(11) 0.0239(14) 0.0322(14) 0.0036(11) 0.0108(10) 0.0059(10)
N3B 0.0173(10) 0.0185(14) 0.0318(12) -0.0072(12) 0.0125(9) -0.0026(11)
N4B 0.0222(11) 0.0166(13) 0.0273(12) -0.0043(12) 0.0041(9) -0.0027(11)
C1B 0.0135(12) 0.0217(16) 0.0315(16) 0.0015(13) 0.0127(12) 0.0012(11)
C2B 0.0169(13) 0.0244(17) 0.0311(16) 0.0006(13) 0.0130(12) 0.0016(12)
C3B 0.0236(14) 0.0275(18) 0.0299(16) 0.0040(13) 0.0113(12) 0.0014(13)
C4B 0.0158(11) 0.0253(16) 0.0239(13) 0.0014(13) 0.0077(10) 0.0046(12)
C6B 0.0168(13) 0.0328(18) 0.0303(16) 0.0119(14) 0.0112(12) 0.0058(13)
C7B 0.0222(13) 0.0321(18) 0.0355(16) 0.0090(16) 0.0074(12) -0.0024(15)
C8B 0.0268(15) 0.0254(17) 0.0226(15) 0.0019(13) 0.0105(12) -0.0007(13)
C9B 0.0177(12) 0.0201(14) 0.0270(14) 0.0017(13) 0.0057(11) 0.0046(12)
C10B 0.0218(13) 0.0312(18) 0.0238(14) -0.0002(14) 0.0053(11) 0.0039(14)
C11B 0.0200(12) 0.0158(15) 0.0326(14) -0.0009(13) 0.0086(11) -0.0033(12)
C12B 0.0193(12) 0.0184(17) 0.0515(19) 0.0062(16) 0.0144(12) 0.0035(14)
C13B 0.0227(12) 0.030(2) 0.063(2) 0.0033(18) 0.0289(13) 0.0011(15)
C14B 0.0342(14) 0.0319(19) 0.0347(15) 0.0003(16) 0.0221(12) 0.0021(16)
C15B 0.0239(13) 0.0251(17) 0.0307(14) -0.0009(15) 0.0122(11) -0.0026(14)
C16B 0.0219(13) 0.0127(15) 0.0370(16) 0.0015(14) 0.0059(12) -0.0041(13)
C17B 0.0207(14) 0.0235(18) 0.0470(19) -0.0046(17) -0.0017(13) -0.0006(15)
C18B 0.0365(18) 0.0240(19) 0.043(2) -0.0088(18) -0.0132(16) 0.0003(17)
C19B 0.049(2) 0.0273(19) 0.0268(16) -0.0084(16) -0.0057(15) 0.0010(18)
C20B 0.0358(16) 0.0194(16) 0.0313(16) -0.0026(15) 0.0060(13) -0.0023(15)
O1W 0.0394(14) 0.0419(16) 0.0281(13) 0.0042(11) 0.0158(11) 0.0052(12)
O2W1 0.044(3) 0.041(2) 0.0472(18) -0.0178(16) 0.0276(19) -0.012(2)
O2W2 0.044(3) 0.041(2) 0.0472(18) -0.0178(16) 0.0276(19) -0.012(2)
O3W 0.0534(17) 0.0457(18) 0.0383(16) 0.0030(13) 0.0130(14) 0.0044(15)
C1E 0.017(3) 0.070(5) 0.028(3) -0.032(3) 0.011(2) -0.023(3)
C1F 0.017(3) 0.070(5) 0.028(3) -0.032(3) 0.011(2) -0.023(3)

loop_
_atom_type_symbol
_atom_type_description
_atom_type_scat_dispersion_real
_atom_type_scat_dispersion_imag
_atom_type_scat_source
C C 0.0033 0.0016 'International Tables Vol C Tables 4.2.6.8 and 6.1.1.4'
H H 0.0000 0.0000 'International Tables Vol C Tables 4.2.6.8 and 6.1.1.4'
N N 0.0061 0.0033 'International Tables Vol C Tables 4.2.6.8 and 6.1.1.4'
O O 0.0106 0.0060 'International Tables Vol C Tables 4.2.6.8 and 6.1.1.4'
Os Os -1.2165 7.6030 'International Tables Vol C Tables 4.2.6.8 and 6.1.1.4'

loop_
_geom_angle_atom_site_label_1
_geom_angle_atom_site_label_2
_geom_angle_atom_site_label_3
_geom_angle
_geom_angle_site_symmetry_1
_geom_angle_site_symmetry_3
_geom_angle_publ_flag
O10A Os1A O9A 165.59(11) . . ?
O10A Os1A O2A 97.13(11) . . ?
O9A Os1A O2A 94.25(11) . . ?
O10A Os1A O1A 96.90(12) . . ?
O9A Os1A O1A 93.21(12) . . ?
O2A Os1A O1A 83.16(9) . . ?
O10A Os1A N3A 85.29(12) . . ?
O9A Os1A N3A 84.38(12) . . ?
O2A Os1A N3A 98.06(9) . . ?
O1A Os1A N3A 177.37(11) . . ?
O10A Os1A N4A 84.26(11) . . ?
O9A Os1A N4A 83.63(11) . . ?
O2A Os1A N4A 174.66(10) . . ?
O1A Os1A N4A 101.82(9) . . ?
N3A Os1A N4A 76.89(9) . . ?
C1A O1A Os1A 107.90(19) . . ?
C2A O2A Os1A 113.80(18) . . ?
C5A O5A H5A 109.5 . . ?
C6A O6A C9A 109.6(2) . . ?
C8A O7A H7A 109.5 . . ?
C10A O8A H8A 109.5 . . ?
C4A N1A C1A 120.4(3) . . ?
C4A N1A C6A 117.2(3) . . ?
C1A N1A C6A 118.9(3) . . ?
C3A N2A C4A 126.0(3) . . ?
C3A N2A H2A 117.0 . . ?
C4A N2A H2A 117.0 . . ?
C15A N3A C11A 120.9(3) . . ?
C15A N3A Os1A 122.63(18) . . ?
C11A N3A Os1A 116.45(19) . . ?
C20A N4A C16A 120.6(2) . . ?
C20A N4A Os1A 123.44(19) . . ?
C16A N4A Os1A 115.94(18) . . ?
O1A C1A N1A 110.5(3) . . ?
O1A C1A C2A 109.1(3) . . ?
N1A C1A C2A 111.7(2) . . ?
O1A C1A H1A 108.5 . . ?
N1A C1A H1A 108.5 . . ?
C2A C1A H1A 108.5 . . ?
O2A C2A C1A 108.0(2) . . ?
O2A C2A C5A 105.7(3) . . ?
C1A C2A C5A 114.2(3) . . ?
O2A C2A C3A 108.5(3) . . ?
C1A C2A C3A 110.7(3) . . ?
C5A C2A C3A 109.5(3) . . ?
O3A C3A N2A 120.0(3) . . ?
O3A C3A C2A 124.0(3) . . ?
N2A C3A C2A 116.0(3) . . ?
O4A C4A N1A 122.2(3) . . ?
O4A C4A N2A 120.5(3) . . ?
N1A C4A N2A 117.3(3) . . ?
O5A C5A C2A 114.2(3) . . ?
O5A C5A H5A1 108.7 . . ?
C2A C5A H5A1 108.7 . . ?
O5A C5A H5A2 108.7 . . ?
C2A C5A H5A2 108.7 . . ?
H5A1 C5A H5A2 107.6 . . ?
O6A C6A N1A 109.4(3) . . ?
O6A C6A C7A 106.5(3) . . ?
N1A C6A C7A 113.5(3) . . ?
O6A C6A H6A 109.1 . . ?
N1A C6A H6A 109.1 . . ?
C7A C6A H6A 109.1 . . ?
C8A C7A C6A 103.2(3) . . ?
C8A C7A H7A1 111.1 . . ?
C6A C7A H7A1 111.1 . . ?
C8A C7A H7A2 111.1 . . ?
C6A C7A H7A2 111.1 . . ?
H7A1 C7A H7A2 109.1 . . ?
O7A C8A C7A 112.7(3) . . ?
O7A C8A C9A 109.1(3) . . ?
C7A C8A C9A 101.6(3) . . ?
O7A C8A H8A1 111.0 . . ?
C7A C8A H8A1 111.0 . . ?
C9A C8A H8A1 111.0 . . ?
O6A C9A C8A 105.9(3) . . ?
O6A C9A C10A 109.5(3) . . ?
C8A C9A C10A 112.8(3) . . ?
O6A C9A H9A 109.5 . . ?
C8A C9A H9A 109.5 . . ?
C10A C9A H9A 109.5 . . ?
O8A C10A C9A 111.5(3) . . ?
O8A C10A H10A 109.3 . . ?
C9A C10A H10A 109.3 . . ?
O8A C10A H10B 109.3 . . ?
C9A C10A H10B 109.3 . . ?
H10A C10A H10B 108.0 . . ?
N3A C11A C12A 119.7(3) . . ?
N3A C11A C16A 115.7(3) . . ?
C12A C11A C16A 124.6(2) . . ?
C13A C12A C11A 119.3(3) . . ?
C13A C12A H12A 120.3 . . ?
C11A C12A H12A 120.3 . . ?
C12A C13A C14A 119.9(3) . . ?
C12A C13A H13A 120.1 . . ?
C14A C13A H13A 120.1 . . ?
C15A C14A C13A 118.8(3) . . ?
C15A C14A H14A 120.6 . . ?
C13A C14A H14A 120.6 . . ?
N3A C15A C14A 121.4(3) . . ?
N3A C15A H15A 119.3 . . ?
C14A C15A H15A 119.3 . . ?
N4A C16A C17A 120.4(3) . . ?
N4A C16A C11A 115.0(2) . . ?
C17A C16A C11A 124.6(3) . . ?
C16A C17A C18A 119.0(3) . . ?
C16A C17A H17A 120.5 . . ?
C18A C17A H17A 120.5 . . ?
C19A C18A C17A 120.0(3) . . ?
C19A C18A H18A 120.0 . . ?
C17A C18A H18A 120.0 . . ?
C18A C19A C20A 118.7(3) . . ?
C18A C19A H19A 120.7 . . ?
C20A C19A H19A 120.7 . . ?
N4A C20A C19A 121.3(3) . . ?
N4A C20A H20A 119.3 . . ?
C19A C20A H20A 119.3 . . ?
O10B Os1B O9B 168.67(11) . . ?
O10B Os1B O1B 93.18(11) . . ?
O9B Os1B O1B 94.75(11) . . ?
O10B Os1B O2B 92.20(10) . . ?
O9B Os1B O2B 96.97(10) . . ?
O1B Os1B O2B 81.31(9) . . ?
O10B Os1B N4B 83.55(11) . . ?
O9B Os1B N4B 87.04(11) . . ?
O1B Os1B N4B 100.68(9) . . ?
O2B Os1B N4B 175.38(11) . . ?
O10B Os1B N3B 85.35(12) . . ?
O9B Os1B N3B 86.34(12) . . ?
O1B Os1B N3B 177.02(9) . . ?
O2B Os1B N3B 101.32(9) . . ?
N4B Os1B N3B 76.59(10) . . ?
C1B O1B Os1B 108.49(19) . . ?
C2B O2B Os1B 114.09(16) . . ?
O5B C5B C2B 117.9(3) . . ?
O5B C5B H5B1 107.8 . . ?
C2B C5B H5B1 107.8 . . ?
O5B C5B H5B2 107.8 . . ?
C2B C5B H5B2 107.8 . . ?
H5B1 C5B H5B2 107.2 . . ?
C6B O6B C9B 110.4(3) . . ?
C8B O7B H7B 109.5 . . ?
C10B O8B H8B 109.5 . . ?
C4B N1B C1B 120.1(3) . . ?
C4B N1B C6B 119.8(3) . . ?
C1B N1B C6B 119.2(3) . . ?
C3B N2B C4B 127.7(3) . . ?
C3B N2B H2B 116.2 . . ?
C4B N2B H2B 116.2 . . ?
C15B N3B C11B 119.3(3) . . ?
C15B N3B Os1B 124.47(19) . . ?
C11B N3B Os1B 116.2(2) . . ?
C20B N4B C16B 119.4(3) . . ?
C20B N4B Os1B 123.6(2) . . ?
C16B N4B Os1B 116.6(2) . . ?
O1B C1B N1B 109.6(3) . . ?
O1B C1B C2B 108.8(3) . . ?
N1B C1B C2B 113.6(2) . . ?
O1B C1B H1B 108.2 . . ?
N1B C1B H1B 108.2 . . ?
C2B C1B H1B 108.2 . . ?
O2B C2B C5B 107.4(2) . . ?
O2B C2B C1B 107.2(2) . . ?
C5B C2B C1B 111.3(3) . . ?
O2B C2B C3B 108.5(3) . . ?
C5B C2B C3B 111.9(2) . . ?
C1B C2B C3B 110.4(3) . . ?
O3B C3B N2B 121.6(3) . . ?
O3B C3B C2B 123.7(3) . . ?
N2B C3B C2B 114.5(3) . . ?
O4B C4B N1B 123.6(3) . . ?
O4B C4B N2B 119.2(3) . . ?
N1B C4B N2B 117.2(3) . . ?
O6B C6B N1B 107.9(3) . . ?
O6B C6B C7B 107.0(3) . . ?
N1B C6B C7B 114.6(3) . . ?
O6B C6B H6B 109.1 . . ?
N1B C6B H6B 109.1 . . ?
C7B C6B H6B 109.1 . . ?
C6B C7B C8B 104.2(3) . . ?
C6B C7B H7B1 110.9 . . ?
C8B C7B H7B1 110.9 . . ?
C6B C7B H7B2 110.9 . . ?
C8B C7B H7B2 110.9 . . ?
H7B1 C7B H7B2 108.9 . . ?
O7B C8B C9B 109.9(3) . . ?
O7B C8B C7B 113.0(3) . . ?
C9B C8B C7B 102.6(3) . . ?
O7B C8B H8B1 110.4 . . ?
C9B C8B H8B1 110.4 . . ?
C7B C8B H8B1 110.4 . . ?
O6B C9B C10B 109.6(3) . . ?
O6B C9B C8B 105.8(2) . . ?
C10B C9B C8B 112.2(3) . . ?
O6B C9B H9B 109.7 . . ?
C10B C9B H9B 109.7 . . ?
C8B C9B H9B 109.7 . . ?
O8B C10B C9B 116.0(3) . . ?
O8B C10B H10C 108.3 . . ?
C9B C10B H10C 108.3 . . ?
O8B C10B H10D 108.3 . . ?
C9B C10B H10D 108.3 . . ?
H10C C10B H10D 107.4 . . ?
N3B C11B C12B 121.0(3) . . ?
N3B C11B C16B 115.4(3) . . ?
C12B C11B C16B 123.6(3) . . ?
C13B C12B C11B 119.2(3) . . ?
C13B C12B H12B 120.4 . . ?
C11B C12B H12B 120.4 . . ?
C12B C13B C14B 120.2(3) . . ?
C12B C13B H13B 119.9 . . ?
C14B C13B H13B 119.9 . . ?
C13B C14B C15B 118.1(3) . . ?
C13B C14B H14B 120.9 . . ?
C15B C14B H14B 120.9 . . ?
N3B C15B C14B 122.2(3) . . ?
N3B C15B H15B 118.9 . . ?
C14B C15B H15B 118.9 . . ?
N4B C16B C17B 121.7(3) . . ?
N4B C16B C11B 115.0(3) . . ?
C17B C16B C11B 123.3(3) . . ?
C16B C17B C18B 118.4(3) . . ?
C16B C17B H17B 120.8 . . ?
C18B C17B H17B 120.8 . . ?
C19B C18B C17B 120.0(3) . . ?
C19B C18B H18B 120.0 . . ?
C17B C18B H18B 120.0 . . ?
C18B C19B C20B 119.3(4) . . ?
C18B C19B H19B 120.4 . . ?
C20B C19B H19B 120.4 . . ?
N4B C20B C19B 121.2(3) . . ?
N4B C20B H20B 119.4 . . ?
C19B C20B H20B 119.4 . . ?
O1E C1E C2E 110.3(3) . . ?
O1E C1E H1E1 109.6 . . ?
C2E C1E H1E1 109.6 . . ?
O1E C1E H1E2 109.6 . . ?
C2E C1E H1E2 109.6 . . ?
H1E1 C1E H1E2 108.1 . . ?
C1E C2E H2E1 109.5 . . ?
C1E C2E H2E2 109.5 . . ?
H2E1 C2E H2E2 109.5 . . ?
C1E C2E H2E3 109.5 . . ?
H2E1 C2E H2E3 109.5 . . ?
H2E2 C2E H2E3 109.5 . . ?
H2F1 C2F H2F2 109.5 . . ?
H2F1 C2F H2F3 109.5 . . ?
H2F2 C2F H2F3 109.5 . . ?

loop_
_geom_bond_atom_site_label_1
_geom_bond_atom_site_label_2
_geom_bond_distance
_geom_bond_site_symmetry_2
_geom_bond_publ_flag
Os1A O10A 1.736(3) . ?
Os1A O9A 1.761(2) . ?
Os1A O2A 1.9653(19) . ?
Os1A O1A 1.983(2) . ?
Os1A N3A 2.106(2) . ?
Os1A N4A 2.128(2) . ?
O1A C1A 1.420(4) . ?
O2A C2A 1.419(4) . ?
O3A C3A 1.206(4) . ?
O4A C4A 1.237(4) . ?
O5A C5A 1.422(4) . ?
O5A H5A 0.8400 . ?
O6A C6A 1.423(4) . ?
O6A C9A 1.449(4) . ?
O7A C8A 1.444(4) . ?
O7A H7A 0.8400 . ?
O8A C10A 1.455(4) . ?
O8A H8A 0.8400 . ?
N1A C4A 1.363(4) . ?
N1A C1A 1.454(4) . ?
N1A C6A 1.469(4) . ?
N2A C3A 1.382(5) . ?
N2A C4A 1.384(4) . ?
N2A H2A 0.8800 . ?
N3A C15A 1.340(4) . ?
N3A C11A 1.358(3) . ?
N4A C20A 1.348(4) . ?
N4A C16A 1.361(4) . ?
C1A C2A 1.522(5) . ?
C1A H1A 1.0000 . ?
C2A C5A 1.526(5) . ?
C2A C3A 1.528(5) . ?
C5A H5A1 0.9900 . ?
C5A H5A2 0.9900 . ?
C6A C7A 1.513(5) . ?
C6A H6A 1.0000 . ?
C7A C8A 1.512(5) . ?
C7A H7A1 0.9900 . ?
C7A H7A2 0.9900 . ?
C8A C9A 1.527(5) . ?
C8A H8A1 1.0000 . ?
C9A C10A 1.529(5) . ?
C9A H9A 1.0000 . ?
C10A H10A 0.9900 . ?
C10A H10B 0.9900 . ?
C11A C12A 1.395(4) . ?
C11A C16A 1.468(4) . ?
C12A C13A 1.381(4) . ?
C12A H12A 0.9500 . ?
C13A C14A 1.385(4) . ?
C13A H13A 0.9500 . ?
C14A C15A 1.375(4) . ?
C14A H14A 0.9500 . ?
C15A H15A 0.9500 . ?
C16A C17A 1.387(4) . ?
C17A C18A 1.399(4) . ?
C17A H17A 0.9500 . ?
C18A C19A 1.383(5) . ?
C18A H18A 0.9500 . ?
C19A C20A 1.391(4) . ?
C19A H19A 0.9500 . ?
C20A H20A 0.9500 . ?
Os1B O10B 1.754(2) . ?
Os1B O9B 1.756(3) . ?
Os1B O1B 1.985(2) . ?
Os1B O2B 2.005(2) . ?
Os1B N4B 2.110(2) . ?
Os1B N3B 2.120(3) . ?
O1B C1B 1.424(4) . ?
O2B C2B 1.450(4) . ?
O3B C3B 1.218(4) . ?
O4B C4B 1.232(4) . ?
C5B O5B 1.4107(17) . ?
C5B C2B 1.496(4) . ?
C5B H5B1 0.9900 . ?
C5B H5B2 0.9900 . ?
O5B H5B 0.8400 . ?
O5C H5C 0.8400 . ?
O6B C6B 1.427(4) . ?
O6B C9B 1.439(4) . ?
O7B C8B 1.430(4) . ?
O7B H7B 0.8400 . ?
O8B C10B 1.403(4) . ?
O8B H8B 0.8400 . ?
N1B C4B 1.363(4) . ?
N1B C1B 1.455(4) . ?
N1B C6B 1.464(5) . ?
N2B C3B 1.368(5) . ?
N2B C4B 1.387(4) . ?
N2B H2B 0.8800 . ?
N3B C15B 1.340(4) . ?
N3B C11B 1.351(4) . ?
N4B C20B 1.352(4) . ?
N4B C16B 1.353(4) . ?
C1B C2B 1.517(4) . ?
C1B H1B 1.0000 . ?
C2B C3B 1.524(5) . ?
C6B C7B 1.524(5) . ?
C6B H6B 1.0000 . ?
C7B C8B 1.531(5) . ?
C7B H7B1 0.9900 . ?
C7B H7B2 0.9900 . ?
C8B C9B 1.515(5) . ?
C8B H8B1 1.0000 . ?
C9B C10B 1.514(4) . ?
C9B H9B 1.0000 . ?
C10B H10C 0.9900 . ?
C10B H10D 0.9900 . ?
C11B C12B 1.392(5) . ?
C11B C16B 1.471(5) . ?
C12B C13B 1.367(5) . ?
C12B H12B 0.9500 . ?
C13B C14B 1.383(4) . ?
C13B H13B 0.9500 . ?
C14B C15B 1.388(5) . ?
C14B H14B 0.9500 . ?
C15B H15B 0.9500 . ?
C16B C17B 1.378(4) . ?
C17B C18B 1.390(6) . ?
C17B H17B 0.9500 . ?
C18B C19B 1.372(6) . ?
C18B H18B 0.9500 . ?
C19B C20B 1.382(5) . ?
C19B H19B 0.9500 . ?
C20B H20B 0.9500 . ?
O1E C1E 1.4267(18) . ?
O1E H1E 0.8400 . ?
C1E C2E 1.5125(19) . ?
C1E H1E1 0.9900 . ?
C1E H1E2 0.9900 . ?
C2E H2E1 0.9800 . ?
C2E H2E2 0.9800 . ?
C2E H2E3 0.9800 . ?
O1F H1F 0.8400 . ?
C2F H2F1 0.9800 . ?
C2F H2F2 0.9800 . ?
C2F H2F3 0.9800 . ?

loop_
_geom_torsion_atom_site_label_1
_geom_torsion_atom_site_label_2
_geom_torsion_atom_site_label_3
_geom_torsion_atom_site_label_4
_geom_torsion
_geom_torsion_site_symmetry_1
_geom_torsion_site_symmetry_2
_geom_torsion_site_symmetry_3
_geom_torsion_site_symmetry_4
_geom_torsion_publ_flag
O10A Os1A O1A C1A -122.3(2) . . . . ?
O9A Os1A O1A C1A 68.0(2) . . . . ?
O2A Os1A O1A C1A -25.9(2) . . . . ?
N3A Os1A O1A C1A 92(2) . . . . ?
N4A Os1A O1A C1A 152.2(2) . . . . ?
O10A Os1A O2A C2A 97.6(2) . . . . ?
O9A Os1A O2A C2A -91.2(2) . . . . ?
O1A Os1A O2A C2A 1.5(2) . . . . ?
N3A Os1A O2A C2A -176.2(2) . . . . ?
N4A Os1A O2A C2A -157.6(12) . . . . ?
O10A Os1A N3A C15A 96.2(3) . . . . ?
O9A Os1A N3A C15A -93.9(3) . . . . ?
O2A Os1A N3A C15A -0.4(3) . . . . ?
O1A Os1A N3A C15A -118(2) . . . . ?
N4A Os1A N3A C15A -178.6(3) . . . . ?
O10A Os1A N3A C11A -86.3(2) . . . . ?
O9A Os1A N3A C11A 83.6(2) . . . . ?
O2A Os1A N3A C11A 177.1(2) . . . . ?
O1A Os1A N3A C11A 60(2) . . . . ?
N4A Os1A N3A C11A -1.2(2) . . . . ?
O10A Os1A N4A C20A -93.6(3) . . . . ?
O9A Os1A N4A C20A 94.3(3) . . . . ?
O2A Os1A N4A C20A 161.1(11) . . . . ?
O1A Os1A N4A C20A 2.3(3) . . . . ?
N3A Os1A N4A C20A 180.0(3) . . . . ?
O10A Os1A N4A C16A 87.8(3) . . . . ?
O9A Os1A N4A C16A -84.4(3) . . . . ?
O2A Os1A N4A C16A -17.5(14) . . . . ?
O1A Os1A N4A C16A -176.3(2) . . . . ?
N3A Os1A N4A C16A 1.3(2) . . . . ?
Os1A O1A C1A N1A 167.3(2) . . . . ?
Os1A O1A C1A C2A 44.2(3) . . . . ?
C4A N1A C1A O1A -78.5(3) . . . . ?
C6A N1A C1A O1A 80.0(4) . . . . ?
C4A N1A C1A C2A 43.2(4) . . . . ?
C6A N1A C1A C2A -158.3(3) . . . . ?
Os1A O2A C2A C1A 21.5(3) . . . . ?
Os1A O2A C2A C5A 144.2(2) . . . . ?
Os1A O2A C2A C3A -98.5(2) . . . . ?
O1A C1A C2A O2A -43.2(4) . . . . ?
N1A C1A C2A O2A -165.6(3) . . . . ?
O1A C1A C2A C5A -160.5(3) . . . . ?
N1A C1A C2A C5A 77.1(4) . . . . ?
O1A C1A C2A C3A 75.4(3) . . . . ?
N1A C1A C2A C3A -47.0(4) . . . . ?
C4A N2A C3A O3A -179.5(3) . . . . ?
C4A N2A C3A C2A -0.5(5) . . . . ?
O2A C2A C3A O3A -34.9(4) . . . . ?
C1A C2A C3A O3A -153.2(3) . . . . ?
C5A C2A C3A O3A 80.0(4) . . . . ?
O2A C2A C3A N2A 146.1(3) . . . . ?
C1A C2A C3A N2A 27.8(4) . . . . ?
C5A C2A C3A N2A -99.0(3) . . . . ?
C1A N1A C4A O4A 165.3(3) . . . . ?
C6A N1A C4A O4A 6.5(4) . . . . ?
C1A N1A C4A N2A -15.4(4) . . . . ?
C6A N1A C4A N2A -174.3(3) . . . . ?
C3A N2A C4A O4A 171.8(3) . . . . ?
C3A N2A C4A N1A -7.4(5) . . . . ?
O2A C2A C5A O5A 160.8(3) . . . . ?
C1A C2A C5A O5A -80.6(4) . . . . ?
C3A C2A C5A O5A 44.2(4) . . . . ?
C9A O6A C6A N1A -133.0(3) . . . . ?
C9A O6A C6A C7A -10.0(4) . . . . ?
C4A N1A C6A O6A -157.8(3) . . . . ?
C1A N1A C6A O6A 43.0(4) . . . . ?
C4A N1A C6A C7A 83.4(3) . . . . ?
C1A N1A C6A C7A -75.8(4) . . . . ?
O6A C6A C7A C8A 29.1(4) . . . . ?
N1A C6A C7A C8A 149.6(3) . . . . ?
C6A C7A C8A O7A 81.0(3) . . . . ?
C6A C7A C8A C9A -35.6(3) . . . . ?
C6A O6A C9A C8A -13.1(4) . . . . ?
C6A O6A C9A C10A 108.8(3) . . . . ?
O7A C8A C9A O6A -88.8(3) . . . . ?
C7A C8A C9A O6A 30.4(3) . . . . ?
O7A C8A C9A C10A 151.4(3) . . . . ?
C7A C8A C9A C10A -89.4(3) . . . . ?
O6A C9A C10A O8A 176.6(3) . . . . ?
C8A C9A C10A O8A -65.7(4) . . . . ?
C15A N3A C11A C12A 0.0(5) . . . . ?
Os1A N3A C11A C12A -177.5(2) . . . . ?
C15A N3A C11A C16A 178.4(3) . . . . ?
Os1A N3A C11A C16A 0.9(4) . . . . ?
N3A C11A C12A C13A 1.3(5) . . . . ?
C16A C11A C12A C13A -177.0(3) . . . . ?
C11A C12A C13A C14A -1.6(5) . . . . ?
C12A C13A C14A C15A 0.6(5) . . . . ?
C11A N3A C15A C14A -1.0(5) . . . . ?
Os1A N3A C15A C14A 176.4(3) . . . . ?
C13A C14A C15A N3A 0.7(5) . . . . ?
C20A N4A C16A C17A 1.0(5) . . . . ?
Os1A N4A C16A C17A 179.7(2) . . . . ?
C20A N4A C16A C11A -180.0(3) . . . . ?
Os1A N4A C16A C11A -1.3(4) . . . . ?
N3A C11A C16A N4A 0.3(4) . . . . ?
C12A C11A C16A N4A 178.6(3) . . . . ?
N3A C11A C16A C17A 179.3(3) . . . . ?
C12A C11A C16A C17A -2.4(5) . . . . ?
N4A C16A C17A C18A -1.3(5) . . . . ?
C11A C16A C17A C18A 179.7(3) . . . . ?
C16A C17A C18A C19A 0.9(5) . . . . ?
C17A C18A C19A C20A -0.3(5) . . . . ?
C16A N4A C20A C19A -0.3(5) . . . . ?
Os1A N4A C20A C19A -178.9(3) . . . . ?
C18A C19A C20A N4A 0.0(6) . . . . ?
O10B Os1B O1B C1B -61.0(2) . . . . ?
O9B Os1B O1B C1B 127.1(2) . . . . ?
O2B Os1B O1B C1B 30.76(19) . . . . ?
N4B Os1B O1B C1B -145.0(2) . . . . ?
N3B Os1B O1B C1B -121(2) . . . . ?
O10B Os1B O2B C2B 86.2(2) . . . . ?
O9B Os1B O2B C2B -100.5(2) . . . . ?
O1B Os1B O2B C2B -6.7(2) . . . . ?
N4B Os1B O2B C2B 109.3(13) . . . . ?
N3B Os1B O2B C2B 171.9(2) . . . . ?
O10B Os1B N3B C15B 96.5(3) . . . . ?
O9B Os1B N3B C15B -91.2(3) . . . . ?
O1B Os1B N3B C15B 157(2) . . . . ?
O2B Os1B N3B C15B 5.2(3) . . . . ?
N4B Os1B N3B C15B -179.1(3) . . . . ?
O10B Os1B N3B C11B -80.9(3) . . . . ?
O9B Os1B N3B C11B 91.3(3) . . . . ?
O1B Os1B N3B C11B -20(2) . . . . ?
O2B Os1B N3B C11B -172.3(2) . . . . ?
N4B Os1B N3B C11B 3.5(3) . . . . ?
O10B Os1B N4B C20B -91.2(3) . . . . ?
O9B Os1B N4B C20B 95.1(3) . . . . ?
O1B Os1B N4B C20B 0.9(3) . . . . ?
O2B Os1B N4B C20B -114.4(13) . . . . ?
N3B Os1B N4B C20B -177.9(3) . . . . ?
O10B Os1B N4B C16B 81.6(3) . . . . ?
O9B Os1B N4B C16B -92.1(3) . . . . ?
O1B Os1B N4B C16B 173.7(2) . . . . ?
O2B Os1B N4B C16B 58.4(14) . . . . ?
N3B Os1B N4B C16B -5.1(3) . . . . ?
Os1B O1B C1B N1B -173.5(2) . . . . ?
Os1B O1B C1B C2B -48.7(3) . . . . ?
C4B N1B C1B O1B 86.0(4) . . . . ?
C6B N1B C1B O1B -82.9(4) . . . . ?
C4B N1B C1B C2B -36.0(4) . . . . ?
C6B N1B C1B C2B 155.2(3) . . . . ?
Os1B O2B C2B C5B -136.82(18) . . . . ?
Os1B O2B C2B C1B -17.1(3) . . . . ?
Os1B O2B C2B C3B 102.1(2) . . . . ?
O5B C5B C2B O2B -150.7(3) . . . . ?
O5B C5B C2B C1B 92.3(3) . . . . ?
O5B C5B C2B C3B -31.8(4) . . . . ?
O1B C1B C2B O2B 42.4(3) . . . . ?
N1B C1B C2B O2B 164.8(3) . . . . ?
O1B C1B C2B C5B 159.6(2) . . . . ?
N1B C1B C2B C5B -78.0(3) . . . . ?
O1B C1B C2B C3B -75.5(3) . . . . ?
N1B C1B C2B C3B 46.9(4) . . . . ?
C4B N2B C3B O3B -177.9(3) . . . . ?
C4B N2B C3B C2B 6.3(5) . . . . ?
O2B C2B C3B O3B 34.3(4) . . . . ?
C5B C2B C3B O3B -83.9(4) . . . . ?
C1B C2B C3B O3B 151.5(3) . . . . ?
O2B C2B C3B N2B -150.0(3) . . . . ?
C5B C2B C3B N2B 91.8(3) . . . . ?
C1B C2B C3B N2B -32.8(4) . . . . ?
C1B N1B C4B O4B -172.6(3) . . . . ?
C6B N1B C4B O4B -3.8(5) . . . . ?
C1B N1B C4B N2B 8.0(5) . . . . ?
C6B N1B C4B N2B 176.8(3) . . . . ?
C3B N2B C4B O4B -171.6(3) . . . . ?
C3B N2B C4B N1B 7.9(5) . . . . ?
C9B O6B C6B N1B -126.4(3) . . . . ?
C9B O6B C6B C7B -2.6(4) . . . . ?
C4B N1B C6B O6B -124.5(3) . . . . ?
C1B N1B C6B O6B 44.4(4) . . . . ?
C4B N1B C6B C7B 116.4(3) . . . . ?
C1B N1B C6B C7B -74.7(4) . . . . ?
O6B C6B C7B C8B -17.0(4) . . . . ?
N1B C6B C7B C8B 102.6(3) . . . . ?
C6B C7B C8B O7B 147.2(3) . . . . ?
C6B C7B C8B C9B 28.9(3) . . . . ?
C6B O6B C9B C10B 142.8(3) . . . . ?
C6B O6B C9B C8B 21.6(4) . . . . ?
O7B C8B C9B O6B -151.5(3) . . . . ?
C7B C8B C9B O6B -31.0(3) . . . . ?
O7B C8B C9B C10B 88.9(3) . . . . ?
C7B C8B C9B C10B -150.6(3) . . . . ?
O6B C9B C10B O8B 63.9(4) . . . . ?
C8B C9B C10B O8B -178.9(3) . . . . ?
C15B N3B C11B C12B 0.2(5) . . . . ?
Os1B N3B C11B C12B 177.7(3) . . . . ?
C15B N3B C11B C16B -179.2(3) . . . . ?
Os1B N3B C11B C16B -1.6(4) . . . . ?
N3B C11B C12B C13B -1.0(6) . . . . ?
C16B C11B C12B C13B 178.3(4) . . . . ?
C11B C12B C13B C14B 0.1(6) . . . . ?
C12B C13B C14B C15B 1.4(6) . . . . ?
C11B N3B C15B C14B 1.5(6) . . . . ?
Os1B N3B C15B C14B -175.9(3) . . . . ?
C13B C14B C15B N3B -2.3(6) . . . . ?
C20B N4B C16B C17B 0.2(5) . . . . ?
Os1B N4B C16B C17B -173.0(3) . . . . ?
C20B N4B C16B C11B 179.0(3) . . . . ?
Os1B N4B C16B C11B 5.9(4) . . . . ?
N3B C11B C16B N4B -2.8(5) . . . . ?
C12B C11B C16B N4B 177.9(3) . . . . ?
N3B C11B C16B C17B 176.0(3) . . . . ?
C12B C11B C16B C17B -3.3(6) . . . . ?
N4B C16B C17B C18B -0.2(6) . . . . ?
C11B C16B C17B C18B -178.9(4) . . . . ?
C16B C17B C18B C19B -0.4(6) . . . . ?
C17B C18B C19B C20B 1.1(6) . . . . ?
C16B N4B C20B C19B 0.5(5) . . . . ?
Os1B N4B C20B C19B 173.1(3) . . . . ?
C18B C19B C20B N4B -1.1(6) . . . . ?
